data_4113616
loop_
_publ_author_name
'Joshua S. Figueroa'
'Christopher C. Cummins'

_publ_section_title
;
 The Niobaziridine-Hydride Functional Group: Synthesis and Divergent
 Reactivity
;
_journal_name_full 'Journal of the American Chemical Society'
_journal_page_first 4020
_journal_page_last 4021
_journal_paper_doi 10.1021/ja028446y
_journal_volume 125
_journal_year 2003
_chemical_formula_sum 'C39 H60 N3 Nb O'
_chemical_formula_weight 679.81
_chemical_name_common Nb(O)(N[Np]Ar)3
_chemical_name_systematic
; 
 ? 
;
_space_group_IT_number 15
_symmetry_cell_setting monoclinic
_symmetry_space_group_name_Hall '-C 2yc'
_symmetry_space_group_name_H-M 'C 1 2/c 1'
_atom_sites_solution_hydrogens geom
_atom_sites_solution_primary direct
_atom_sites_solution_secondary difmap
_audit_creation_method SHELXL-97
_cell_angle_alpha 90.00
_cell_angle_beta 99.542(2)
_cell_angle_gamma 90.00
_cell_formula_units_Z 8
_cell_length_a 19.7802(18)
_cell_length_b 12.6057(11)
_cell_length_c 31.987(3)
_cell_measurement_reflns_used 95
_cell_measurement_temperature 183(2)
_cell_measurement_theta_max 23.28
_cell_measurement_theta_min 2.22
_cell_volume 7865.4(12)
_computing_cell_refinement 'Bruker SMART'
_computing_data_collection 'Bruker SMART'
_computing_data_reduction 'Bruker SHELXTL'
_computing_molecular_graphics 'Bruker SHELXTL'
_computing_publication_material 'Bruker SHELXTL'
_computing_structure_refinement 'SHELXL-97 (Sheldrick, 1997)'
_computing_structure_solution 'SHELXS-97 (Sheldrick, 1990)'
_diffrn_ambient_temperature 183(2)
_diffrn_measured_fraction_theta_full 0.989
_diffrn_measured_fraction_theta_max 0.989
_diffrn_measurement_device_type 'CCD area detector'
_diffrn_measurement_method 'phi and omega scans'
_diffrn_radiation_monochromator graphite
_diffrn_radiation_source 'fine-focus sealed tube'
_diffrn_radiation_type MoK\a
_diffrn_radiation_wavelength 0.71073
_diffrn_reflns_av_R_equivalents 0.0563
_diffrn_reflns_av_sigmaI/netI 0.0464
_diffrn_reflns_limit_h_max 21
_diffrn_reflns_limit_h_min -21
_diffrn_reflns_limit_k_max 13
_diffrn_reflns_limit_k_min -13
_diffrn_reflns_limit_l_max 24
_diffrn_reflns_limit_l_min -35
_diffrn_reflns_number 15470
_diffrn_reflns_theta_full 23.28
_diffrn_reflns_theta_max 23.28
_diffrn_reflns_theta_min 2.22
_exptl_absorpt_coefficient_mu 0.336
_exptl_absorpt_correction_T_max 0.3030
_exptl_absorpt_correction_T_min 0.2476
_exptl_absorpt_correction_type empirical
_exptl_crystal_colour yellow
_exptl_crystal_density_diffrn 1.148
_exptl_crystal_description block
_exptl_crystal_F_000 2912
_exptl_crystal_size_max 0.33
_exptl_crystal_size_mid 0.32
_exptl_crystal_size_min 0.05
_refine_diff_density_max 0.385
_refine_diff_density_min -0.593
_refine_diff_density_rms 0.061
_refine_ls_extinction_method none
_refine_ls_goodness_of_fit_ref 1.070
_refine_ls_hydrogen_treatment mixed
_refine_ls_matrix_type full
_refine_ls_number_parameters 457
_refine_ls_number_reflns 5587
_refine_ls_number_restraints 0
_refine_ls_restrained_S_all 1.070
_refine_ls_R_factor_all 0.0550
_refine_ls_R_factor_gt 0.0450
_refine_ls_shift/su_max 0.178
_refine_ls_shift/su_mean 0.013
_refine_ls_structure_factor_coef Fsqd
_refine_ls_weighting_details 'calc w=1/[\s^2^(Fo^2^)+(0.1000P)^2^+0.0000P] where P=(Fo^2^+2Fc^2^)/3'
_refine_ls_weighting_scheme calc
_refine_ls_wR_factor_gt 0.1396
_refine_ls_wR_factor_ref 0.1458
_reflns_number_gt 4683
_reflns_number_total 5587
_reflns_threshold_expression >2sigma(I)
_cod_data_source_file ja028446ysi20030122_052029_2.cif
_cod_data_source_block 002005m
_cod_database_code 4113616

loop_
_symmetry_equiv_pos_as_xyz
'x, y, z'
'-x, y, -z+1/2'
'x+1/2, y+1/2, z'
'-x+1/2, y+1/2, -z+1/2'
'-x, -y, -z'
'x, -y, z-1/2'
'-x+1/2, -y+1/2, -z'
'x+1/2, -y+1/2, z-1/2'

loop_
_atom_site_label
_atom_site_type_symbol
_atom_site_fract_x
_atom_site_fract_y
_atom_site_fract_z
_atom_site_U_iso_or_equiv
_atom_site_adp_type
_atom_site_occupancy
_atom_site_symmetry_multiplicity
_atom_site_calc_flag
_atom_site_refinement_flags
Nb Nb 0.169791(16) 0.19546(3) 0.079586(10) 0.03128(17) Uani 1 1 d .
O1 O 0.19110(14) 0.1810(2) 0.03069(8) 0.0404(7) Uani 1 1 d .
N1 N 0.16598(15) 0.0472(2) 0.10199(9) 0.0328(7) Uani 1 1 d .
C21 C 0.04698(19) 0.3106(3) 0.10118(13) 0.0369(9) Uani 1 1 d .
C31 C 0.2564(2) 0.2863(3) 0.15578(13) 0.0358(9) Uani 1 1 d .
N3 N 0.24538(16) 0.2846(2) 0.11074(10) 0.0348(7) Uani 1 1 d .
C35 C 0.2126(2) 0.3243(3) 0.22080(13) 0.0433(10) Uani 1 1 d .
C36 C 0.2047(2) 0.3252(3) 0.17685(14) 0.0392(9) Uani 1 1 d .
C11 C 0.13693(18) 0.0181(3) 0.13866(12) 0.0345(9) Uani 1 1 d .
N2 N 0.08058(16) 0.2753(2) 0.06779(10) 0.0364(7) Uani 1 1 d .
C26 C 0.0393(2) 0.4180(4) 0.10949(15) 0.0445(10) Uani 1 1 d .
C28 C -0.0097(2) 0.2621(4) 0.00072(13) 0.0490(11) Uani 1 1 d .
C23 C -0.0099(2) 0.2694(4) 0.16042(14) 0.0506(11) Uani 1 1 d .
C27 C 0.0537(2) 0.3179(3) 0.02490(14) 0.0431(10) Uani 1 1 d .
C15 C 0.1403(2) 0.0229(3) 0.21481(12) 0.0387(9) Uani 1 1 d .
C16 C 0.1671(2) 0.0512(3) 0.17895(12) 0.0356(9) Uani 1 1 d .
C111 C 0.2617(3) -0.1805(4) 0.05786(17) 0.0623(13) Uani 1 1 d .
H11A H 0.2559 -0.1509 0.0298 0.093 Uiso 1 1 calc R
H11B H 0.2274 -0.2339 0.0590 0.093 Uiso 1 1 calc R
H11C H 0.3064 -0.2118 0.0646 0.093 Uiso 1 1 calc R
C331 C 0.3876(3) 0.1928(4) 0.24927(17) 0.0635(14) Uani 1 1 d .
H33A H 0.3850 0.1974 0.2789 0.095 Uiso 1 1 calc R
H33B H 0.4274 0.2303 0.2437 0.095 Uiso 1 1 calc R
H33C H 0.3907 0.1197 0.2414 0.095 Uiso 1 1 calc R
C12 C 0.07723(19) -0.0426(3) 0.13471(13) 0.0371(9) Uani 1 1 d .
C14 C 0.0808(2) -0.0384(3) 0.20938(15) 0.0437(10) Uani 1 1 d .
C211 C 0.0015(3) 0.1437(4) -0.00040(17) 0.0754(16) Uani 1 1 d .
H21A H 0.0083 0.1162 0.0280 0.113 Uiso 1 1 calc R
H21B H 0.0412 0.1291 -0.0131 0.113 Uiso 1 1 calc R
H21C H -0.0380 0.1106 -0.0168 0.113 Uiso 1 1 calc R
C34 C 0.2726(2) 0.2820(3) 0.24376(15) 0.0478(11) Uani 1 1 d .
C32 C 0.3153(2) 0.2454(3) 0.17999(13) 0.0385(9) Uani 1 1 d .
C38 C 0.2869(2) 0.4549(3) 0.07969(13) 0.0459(10) Uani 1 1 d .
C13 C 0.0485(2) -0.0709(3) 0.16960(14) 0.0448(10) Uani 1 1 d .
C24 C -0.0174(2) 0.3763(4) 0.16726(14) 0.0503(11) Uani 1 1 d .
C33 C 0.3241(2) 0.2417(3) 0.22378(13) 0.0440(10) Uani 1 1 d .
C22 C 0.0225(2) 0.2372(3) 0.12742(13) 0.0417(10) Uani 1 1 d .
C17 C 0.1829(2) -0.0443(3) 0.07652(12) 0.0360(9) Uani 1 1 d .
C37 C 0.2989(2) 0.3357(3) 0.09016(14) 0.0428(10) Uani 1 1 d .
C25 C 0.0076(2) 0.4520(4) 0.14219(14) 0.0481(11) Uani 1 1 d .
C18 C 0.2542(2) -0.0932(3) 0.08971(13) 0.0459(10) Uani 1 1 d .
C151 C 0.1749(2) 0.0540(4) 0.25844(13) 0.0523(11) Uani 1 1 d .
H15A H 0.2146 0.0962 0.2564 0.079 Uiso 1 1 calc R
H15B H 0.1886 -0.0087 0.2747 0.079 Uiso 1 1 calc R
H15C H 0.1436 0.0943 0.2721 0.079 Uiso 1 1 calc R
C131 C -0.0170(2) -0.1346(4) 0.16460(16) 0.0591(12) Uani 1 1 d .
H13A H -0.0320 -0.1502 0.1351 0.089 Uiso 1 1 calc R
H13B H -0.0517 -0.0943 0.1752 0.089 Uiso 1 1 calc R
H13C H -0.0089 -0.1996 0.1802 0.089 Uiso 1 1 calc R
C231 C -0.0383(3) 0.1871(4) 0.18769(19) 0.0760(17) Uani 1 1 d .
H23A H -0.0592 0.2222 0.2089 0.114 Uiso 1 1 calc R
H23B H -0.0017 0.1425 0.2012 0.114 Uiso 1 1 calc R
H23C H -0.0719 0.1444 0.1702 0.114 Uiso 1 1 calc R
C251 C -0.0009(3) 0.5687(4) 0.15093(17) 0.0726(15) Uani 1 1 d .
H25A H 0.0195 0.6099 0.1310 0.109 Uiso 1 1 calc R
H25B H 0.0213 0.5848 0.1792 0.109 Uiso 1 1 calc R
H25C H -0.0488 0.5853 0.1481 0.109 Uiso 1 1 calc R
C110 C 0.2641(3) -0.1396(5) 0.13368(15) 0.0794(17) Uani 1 1 d .
H11D H 0.2595 -0.0847 0.1538 0.119 Uiso 1 1 calc R
H11E H 0.3089 -0.1706 0.1402 0.119 Uiso 1 1 calc R
H11F H 0.2300 -0.1933 0.1350 0.119 Uiso 1 1 calc R
C351 C 0.1575(3) 0.3668(4) 0.24271(15) 0.0656(14) Uani 1 1 d .
H35A H 0.1203 0.3924 0.2220 0.098 Uiso 1 1 calc R
H35B H 0.1754 0.4239 0.2611 0.098 Uiso 1 1 calc R
H35C H 0.1412 0.3114 0.2591 0.098 Uiso 1 1 calc R
C311 C 0.3474(2) 0.4922(4) 0.05920(15) 0.0637(14) Uani 1 1 d .
H31A H 0.3484 0.4528 0.0336 0.096 Uiso 1 1 calc R
H31B H 0.3894 0.4809 0.0785 0.096 Uiso 1 1 calc R
H31C H 0.3423 0.5664 0.0526 0.096 Uiso 1 1 calc R
C210 C -0.0197(3) 0.3043(4) -0.04456(16) 0.0822(18) Uani 1 1 d .
H21D H 0.0198 0.2871 -0.0571 0.123 Uiso 1 1 calc R
H21E H -0.0253 0.3799 -0.0443 0.123 Uiso 1 1 calc R
H21F H -0.0597 0.2724 -0.0608 0.123 Uiso 1 1 calc R
C310 C 0.2851(3) 0.5192(4) 0.12017(15) 0.0702(15) Uani 1 1 d .
H31D H 0.2775 0.5927 0.1130 0.105 Uiso 1 1 calc R
H31E H 0.3280 0.5116 0.1389 0.105 Uiso 1 1 calc R
H31F H 0.2486 0.4936 0.1339 0.105 Uiso 1 1 calc R
C29 C -0.0719(3) 0.2882(5) 0.01983(19) 0.0867(19) Uani 1 1 d .
H29A H -0.0659 0.2620 0.0484 0.130 Uiso 1 1 calc R
H29B H -0.1115 0.2555 0.0034 0.130 Uiso 1 1 calc R
H29C H -0.0782 0.3637 0.0199 0.130 Uiso 1 1 calc R
C19 C 0.3093(2) -0.0089(4) 0.08709(19) 0.0732(16) Uani 1 1 d .
H19A H 0.3055 0.0466 0.1071 0.110 Uiso 1 1 calc R
H19B H 0.3030 0.0203 0.0590 0.110 Uiso 1 1 calc R
H19C H 0.3539 -0.0408 0.0935 0.110 Uiso 1 1 calc R
C39 C 0.2210(3) 0.4698(4) 0.04841(15) 0.0671(14) Uani 1 1 d .
H39A H 0.2233 0.4295 0.0232 0.101 Uiso 1 1 calc R
H39B H 0.2152 0.5436 0.0413 0.101 Uiso 1 1 calc R
H39C H 0.1829 0.4458 0.0610 0.101 Uiso 1 1 calc R
H37A H 0.302(2) 0.297(3) 0.0616(15) 0.054(13) Uiso 1 1 d .
H12 H 0.0615(19) -0.058(3) 0.1069(13) 0.041(11) Uiso 1 1 d .
H16 H 0.209(2) 0.087(3) 0.1814(13) 0.047(12) Uiso 1 1 d .
H36 H 0.162(2) 0.349(3) 0.1595(12) 0.035(10) Uiso 1 1 d .
H32 H 0.347(2) 0.215(3) 0.1681(14) 0.050(13) Uiso 1 1 d .
H37B H 0.344(2) 0.327(3) 0.1081(12) 0.030(9) Uiso 1 1 d .
H27A H 0.0451(19) 0.401(3) 0.0255(12) 0.045(11) Uiso 1 1 d .
H34 H 0.283(2) 0.289(3) 0.2733(15) 0.056(13) Uiso 1 1 d .
H17A H 0.1803(17) -0.023(3) 0.0467(12) 0.029(9) Uiso 1 1 d .
H22 H 0.0219(18) 0.164(3) 0.1215(11) 0.033(10) Uiso 1 1 d .
H27B H 0.090(2) 0.318(3) 0.0081(15) 0.050(13) Uiso 1 1 d .
H14 H 0.065(2) -0.048(3) 0.2326(12) 0.037(11) Uiso 1 1 d .
H17B H 0.152(2) -0.105(3) 0.0794(12) 0.048(12) Uiso 1 1 d .
H26 H 0.049(2) 0.464(3) 0.0952(13) 0.037(12) Uiso 1 1 d .
H24 H -0.037(2) 0.402(3) 0.1882(15) 0.054(13) Uiso 1 1 d .

loop_
_atom_site_aniso_label
_atom_site_aniso_U_11
_atom_site_aniso_U_22
_atom_site_aniso_U_33
_atom_site_aniso_U_23
_atom_site_aniso_U_13
_atom_site_aniso_U_12
Nb 0.0342(2) 0.0325(2) 0.0276(2) -0.00019(13) 0.00630(15) -0.00137(13)
O1 0.0490(16) 0.0428(16) 0.0316(15) -0.0005(11) 0.0133(12) -0.0009(12)
N1 0.0357(17) 0.0333(17) 0.0293(17) 0.0013(14) 0.0053(13) -0.0012(13)
C21 0.032(2) 0.040(2) 0.038(2) -0.0016(17) 0.0027(17) 0.0031(16)
C31 0.039(2) 0.030(2) 0.039(2) -0.0042(16) 0.0073(18) -0.0076(16)
N3 0.0361(18) 0.0371(17) 0.0318(18) -0.0011(13) 0.0070(14) -0.0030(13)
C35 0.048(2) 0.046(2) 0.038(2) -0.0003(18) 0.0144(19) -0.0095(19)
C36 0.040(2) 0.034(2) 0.042(2) 0.0006(18) 0.0011(19) -0.0024(18)
C11 0.033(2) 0.033(2) 0.038(2) 0.0039(17) 0.0054(16) 0.0045(16)
N2 0.0387(18) 0.0380(17) 0.0324(18) 0.0026(14) 0.0056(14) 0.0012(14)
C26 0.048(3) 0.041(3) 0.043(3) 0.003(2) 0.001(2) 0.003(2)
C28 0.046(3) 0.055(3) 0.042(2) 0.002(2) -0.0061(19) 0.007(2)
C23 0.044(2) 0.058(3) 0.052(3) 0.007(2) 0.016(2) 0.013(2)
C27 0.047(3) 0.043(3) 0.039(3) 0.0063(18) 0.009(2) 0.0063(19)
C15 0.049(2) 0.035(2) 0.035(2) -0.0002(17) 0.0144(18) 0.0081(18)
C16 0.034(2) 0.032(2) 0.041(2) -0.0003(17) 0.0072(17) 0.0008(17)
C111 0.068(3) 0.053(3) 0.069(3) -0.001(2) 0.020(3) 0.015(2)
C331 0.062(3) 0.062(3) 0.058(3) 0.007(2) -0.015(3) 0.004(2)
C12 0.037(2) 0.036(2) 0.037(2) 0.0008(18) 0.0016(18) 0.0000(17)
C14 0.051(3) 0.041(2) 0.044(3) 0.007(2) 0.022(2) 0.0011(19)
C211 0.085(4) 0.054(3) 0.076(4) -0.012(3) -0.020(3) -0.001(3)
C34 0.060(3) 0.049(3) 0.033(2) 0.003(2) 0.001(2) -0.013(2)
C32 0.034(2) 0.035(2) 0.048(3) -0.0034(19) 0.0088(19) -0.0023(18)
C38 0.058(3) 0.045(2) 0.035(2) 0.0017(19) 0.0091(19) -0.011(2)
C13 0.038(2) 0.039(2) 0.058(3) 0.012(2) 0.0088(19) 0.0028(18)
C24 0.050(3) 0.064(3) 0.037(3) -0.003(2) 0.008(2) 0.016(2)
C33 0.046(2) 0.040(2) 0.043(3) 0.0031(19) -0.0019(19) -0.0075(19)
C22 0.043(2) 0.038(2) 0.045(3) 0.004(2) 0.0108(19) 0.0098(19)
C17 0.044(2) 0.034(2) 0.030(2) -0.0007(17) 0.0043(17) 0.0035(18)
C37 0.043(3) 0.045(2) 0.041(3) 0.002(2) 0.011(2) -0.0095(19)
C25 0.050(3) 0.049(3) 0.043(3) -0.008(2) 0.000(2) 0.008(2)
C18 0.050(3) 0.045(2) 0.043(2) -0.0026(19) 0.0080(19) 0.0076(19)
C151 0.069(3) 0.053(3) 0.037(2) -0.003(2) 0.014(2) -0.002(2)
C131 0.048(3) 0.061(3) 0.070(3) 0.014(2) 0.016(2) -0.012(2)
C231 0.094(4) 0.069(4) 0.078(4) 0.018(3) 0.053(3) 0.014(3)
C251 0.098(4) 0.055(3) 0.067(4) -0.012(3) 0.017(3) 0.005(3)
C110 0.098(4) 0.087(4) 0.054(3) 0.010(3) 0.012(3) 0.054(3)
C351 0.071(3) 0.081(4) 0.049(3) -0.003(3) 0.023(2) 0.010(3)
C311 0.077(3) 0.064(3) 0.053(3) 0.007(2) 0.018(3) -0.028(3)
C210 0.099(4) 0.096(4) 0.044(3) 0.004(3) -0.013(3) -0.006(3)
C310 0.111(4) 0.048(3) 0.056(3) -0.004(2) 0.025(3) -0.019(3)
C29 0.049(3) 0.138(6) 0.069(4) -0.024(3) -0.003(3) 0.010(3)
C19 0.042(3) 0.074(4) 0.102(4) -0.020(3) 0.007(3) 0.009(2)
C39 0.081(4) 0.061(3) 0.057(3) 0.012(2) 0.003(3) -0.005(3)

loop_
_atom_type_symbol
_atom_type_description
_atom_type_scat_dispersion_real
_atom_type_scat_dispersion_imag
_atom_type_scat_source
C C 0.0033 0.0016 'International Tables Vol C Tables 4.2.6.8 and 6.1.1.4'
H H 0.0000 0.0000 'International Tables Vol C Tables 4.2.6.8 and 6.1.1.4'
N N 0.0061 0.0033 'International Tables Vol C Tables 4.2.6.8 and 6.1.1.4'
O O 0.0106 0.0060 'International Tables Vol C Tables 4.2.6.8 and 6.1.1.4'
Nb Nb -2.0727 0.6215 'International Tables Vol C Tables 4.2.6.8 and 6.1.1.4'

loop_
_geom_angle_atom_site_label_1
_geom_angle_atom_site_label_2
_geom_angle_atom_site_label_3
_geom_angle
O1 Nb N3 103.91(13)
O1 Nb N1 105.02(12)
N3 Nb N1 114.48(12)
O1 Nb N2 103.00(13)
N3 Nb N2 111.88(13)
N1 Nb N2 116.68(12)
C11 N1 C17 114.0(3)
C11 N1 Nb 125.0(2)
C17 N1 Nb 120.2(2)
C22 C21 C26 118.2(4)
C22 C21 N2 120.0(3)
C26 C21 N2 121.8(4)
C32 C31 C36 118.3(4)
C32 C31 N3 122.2(4)
C36 C31 N3 119.4(4)
C31 N3 C37 116.2(3)
C31 N3 Nb 119.4(2)
C37 N3 Nb 123.6(3)
C36 C35 C34 118.7(4)
C36 C35 C351 120.3(4)
C34 C35 C351 121.0(4)
C35 C36 C31 120.9(4)
C16 C11 C12 118.3(4)
C16 C11 N1 120.8(3)
C12 C11 N1 120.9(3)
C21 N2 C27 116.1(3)
C21 N2 Nb 121.4(2)
C27 N2 Nb 121.5(3)
C25 C26 C21 121.8(5)
C29 C28 C211 111.1(5)
C29 C28 C210 109.0(4)
C211 C28 C210 108.6(4)
C29 C28 C27 110.6(4)
C211 C28 C27 110.8(3)
C210 C28 C27 106.6(4)
C24 C23 C22 119.0(4)
C24 C23 C231 121.1(4)
C22 C23 C231 119.9(4)
N2 C27 C28 116.0(3)
C16 C15 C14 118.0(4)
C16 C15 C151 121.6(4)
C14 C15 C151 120.4(4)
C15 C16 C11 121.7(4)
C13 C12 C11 121.6(4)
C13 C14 C15 121.9(4)
C33 C34 C35 121.6(4)
C33 C32 C31 122.1(4)
C39 C38 C311 109.0(4)
C39 C38 C310 110.7(4)
C311 C38 C310 109.2(4)
C39 C38 C37 110.3(4)
C311 C38 C37 106.7(4)
C310 C38 C37 110.8(4)
C12 C13 C14 118.5(4)
C12 C13 C131 120.8(4)
C14 C13 C131 120.7(4)
C23 C24 C25 121.5(4)
C32 C33 C34 118.4(4)
C32 C33 C331 120.9(4)
C34 C33 C331 120.6(4)
C23 C22 C21 121.1(4)
N1 C17 C18 116.3(3)
N3 C37 C38 114.9(3)
C26 C25 C24 118.4(4)
C26 C25 C251 121.6(4)
C24 C25 C251 120.0(4)
C110 C18 C111 109.4(4)
C110 C18 C17 112.5(4)
C111 C18 C17 107.0(4)
C110 C18 C19 109.7(4)
C111 C18 C19 108.4(4)
C17 C18 C19 109.6(4)

loop_
_geom_bond_atom_site_label_1
_geom_bond_atom_site_label_2
_geom_bond_distance
Nb O1 1.696(3)
Nb N3 1.999(3)
Nb N1 2.007(3)
Nb N2 2.012(3)
N1 C11 1.437(5)
N1 C17 1.482(5)
C21 C22 1.390(6)
C21 C26 1.393(6)
C21 N2 1.420(5)
C31 C32 1.388(6)
C31 C36 1.403(6)
C31 N3 1.421(5)
N3 C37 1.484(5)
C35 C36 1.389(6)
C35 C34 1.393(6)
C35 C351 1.491(6)
C11 C16 1.391(5)
C11 C12 1.395(5)
N2 C27 1.487(5)
C26 C25 1.374(6)
C28 C29 1.498(7)
C28 C211 1.510(7)
C28 C210 1.525(7)
C28 C27 1.531(6)
C23 C24 1.376(6)
C23 C22 1.383(6)
C23 C231 1.523(6)
C15 C16 1.387(6)
C15 C14 1.395(6)
C15 C151 1.501(6)
C111 C18 1.524(6)
C331 C33 1.510(6)
C12 C13 1.381(6)
C14 C13 1.388(6)
C34 C33 1.387(6)
C32 C33 1.383(6)
C38 C39 1.518(6)
C38 C311 1.530(6)
C38 C310 1.533(6)
C38 C37 1.550(6)
C13 C131 1.509(6)
C24 C25 1.390(7)
C17 C18 1.533(6)
C25 C251 1.511(6)
C18 C110 1.506(6)
C18 C19 1.534(6)
